data_4066587
loop_
_publ_author_name
'Han, Jun'
'Deng, Chao'
'Fang, Ru'
'Zhao, Deyang'
'Wang, Leyong'
'Gladysz, John A.'

_publ_section_title
;
 Square-Planar Palladium Complexes with TransDi- and Tribenzylphosphine
 Ligands Bearing O(CH2)4CH&#x2550;CH2Substituents; Two- and Three-Fold
 Intramolecular Ring-Closing Metatheses
;
_journal_issue 15
_journal_name_full Organometallics
_journal_page_first 3231
_journal_paper_doi 10.1021/om100536g
_journal_volume 29
_journal_year 2010
_chemical_formula_moiety 'C72 H102 Cl2 O6 P2 Pd'
_chemical_formula_sum 'C72 H102 Cl2 O6 P2 Pd'
_chemical_formula_weight 1302.78
_chemical_name_systematic
; 
 ? 
;
_space_group_IT_number 14
_symmetry_cell_setting monoclinic
_symmetry_space_group_name_Hall '-P 2yn'
_symmetry_space_group_name_H-M 'P 1 21/n 1'
_atom_sites_solution_hydrogens geom
_atom_sites_solution_primary direct
_atom_sites_solution_secondary difmap
_audit_creation_method SHELXL-97
_cell_angle_alpha 90.00
_cell_angle_beta 99.646(4)
_cell_angle_gamma 90.00
_cell_formula_units_Z 2
_cell_length_a 14.1978(12)
_cell_length_b 17.296(2)
_cell_length_c 15.5357(13)
_cell_measurement_reflns_used 3992
_cell_measurement_temperature 291(2)
_cell_measurement_theta_max 23.32
_cell_measurement_theta_min 2.43
_cell_volume 3761.1(6)
_computing_cell_refinement SMART
_computing_data_collection 'SMART (Bruker, 2000)'
_computing_data_reduction 'SAINT (Bruker, 2000)'
_computing_molecular_graphics SHELXTL
_computing_publication_material SHELXTL
_computing_structure_refinement SHELXTL
_computing_structure_solution 'SHELXTL (Bruker, 2000)'
_diffrn_ambient_temperature 291(2)
_diffrn_measured_fraction_theta_full 0.993
_diffrn_measured_fraction_theta_max 0.993
_diffrn_measurement_device_type 'Bruker Smart Apex CCD'
_diffrn_measurement_method 'phi and omega scans'
_diffrn_radiation_monochromator graphite
_diffrn_radiation_source 'sealed tube'
_diffrn_radiation_type MoK\a
_diffrn_radiation_wavelength 0.71073
_diffrn_reflns_av_R_equivalents 0.0564
_diffrn_reflns_av_sigmaI/netI 0.0780
_diffrn_reflns_limit_h_max 17
_diffrn_reflns_limit_h_min -17
_diffrn_reflns_limit_k_max 21
_diffrn_reflns_limit_k_min -20
_diffrn_reflns_limit_l_max 19
_diffrn_reflns_limit_l_min -16
_diffrn_reflns_number 20037
_diffrn_reflns_theta_full 26.00
_diffrn_reflns_theta_max 26.00
_diffrn_reflns_theta_min 1.78
_exptl_absorpt_coefficient_mu 0.405
_exptl_absorpt_correction_T_max 0.92
_exptl_absorpt_correction_T_min 0.90
_exptl_absorpt_correction_type multi-scan
_exptl_absorpt_process_details 'SADABS; Bruker, 2000'
_exptl_crystal_colour yellow
_exptl_crystal_density_diffrn 1.150
_exptl_crystal_density_method 'not measured'
_exptl_crystal_description prism
_exptl_crystal_F_000 1384
_exptl_crystal_size_max 0.26
_exptl_crystal_size_mid 0.22
_exptl_crystal_size_min 0.20
_refine_diff_density_max 0.929
_refine_diff_density_min -0.863
_refine_diff_density_rms 0.076
_refine_ls_extinction_method none
_refine_ls_goodness_of_fit_ref 1.084
_refine_ls_hydrogen_treatment constr
_refine_ls_matrix_type full
_refine_ls_number_parameters 382
_refine_ls_number_reflns 7337
_refine_ls_number_restraints 0
_refine_ls_restrained_S_all 1.084
_refine_ls_R_factor_all 0.0865
_refine_ls_R_factor_gt 0.0625
_refine_ls_shift/su_max 0.000
_refine_ls_shift/su_mean 0.000
_refine_ls_structure_factor_coef Fsqd
_refine_ls_weighting_details 'calc w=1/[\s^2^(Fo^2^)+(0.06P)^2^+1.99P] where P=(Fo^2^+2Fc^2^)/3'
_refine_ls_weighting_scheme calc
_refine_ls_wR_factor_gt 0.1375
_refine_ls_wR_factor_ref 0.1429
_reflns_number_gt 5252
_reflns_number_total 7337
_reflns_threshold_expression >2sigma(I)
_cod_data_source_file om100536g_si_002.cif
_cod_data_source_block 10
_cod_depositor_comments
;
The following automatic conversions were performed:

'_symmetry_cell_setting' value 'Monoclinic' changed to 'monoclinic'
according to /home/saulius/struct/CIF-dictionaries/cif_core.dic
dictionary named 'cif_core.dic' version 2.4.1 from 2010-06-29.

Automatic conversion script
Id: cif_fix_values 1715 2011-07-08 13:25:40Z adriana 
;
_cod_original_cell_volume 3761.1(7)
_cod_original_sg_symbol_H-M 'P2(1)/n  '
_cod_database_code 4066587

loop_
_symmetry_equiv_pos_as_xyz
'x, y, z'
'-x+1/2, y+1/2, -z+1/2'
'-x, -y, -z'
'x-1/2, -y-1/2, z-1/2'

loop_
_atom_site_label
_atom_site_type_symbol
_atom_site_fract_x
_atom_site_fract_y
_atom_site_fract_z
_atom_site_U_iso_or_equiv
_atom_site_adp_type
_atom_site_occupancy
_atom_site_symmetry_multiplicity
_atom_site_calc_flag
_atom_site_refinement_flags
C1 C 0.6752(3) 0.5226(2) 0.8481(3) 0.0387(9) Uani 1 1 d .
C2 C 0.6271(3) 0.5236(2) 0.7625(3) 0.0426(10) Uani 1 1 d .
C3 C 0.5316(3) 0.5434(3) 0.7470(3) 0.0478(11) Uani 1 1 d .
H3 H 0.4994 0.5460 0.6898 0.057 Uiso 1 1 calc R
C4 C 0.4827(3) 0.5597(3) 0.8156(3) 0.0498(11) Uani 1 1 d .
H4 H 0.4178 0.5711 0.8043 0.060 Uiso 1 1 calc R
C5 C 0.5309(3) 0.5589(3) 0.8997(3) 0.0488(11) Uani 1 1 d .
H5 H 0.4989 0.5714 0.9454 0.059 Uiso 1 1 calc R
C6 C 0.6274(3) 0.5396(2) 0.9174(3) 0.0423(10) Uani 1 1 d .
C7 C 0.6854(3) 0.5035(3) 0.6897(3) 0.0445(10) Uani 1 1 d .
H7A H 0.6865 0.4477 0.6838 0.053 Uiso 1 1 calc R
H7B H 0.7508 0.5202 0.7088 0.053 Uiso 1 1 calc R
C8 C 0.6826(4) 0.5409(3) 1.0117(3) 0.0500(11) Uani 1 1 d .
H8A H 0.7151 0.4925 1.0244 0.075 Uiso 1 1 calc R
H8B H 0.6386 0.5487 1.0516 0.075 Uiso 1 1 calc R
H8C H 0.7284 0.5822 1.0178 0.075 Uiso 1 1 calc R
C9 C 0.7932(3) 0.4215(3) 0.8723(3) 0.0486(11) Uani 1 1 d .
H9A H 0.7809 0.3958 0.8160 0.058 Uiso 1 1 calc R
H9B H 0.7560 0.3968 0.9116 0.058 Uiso 1 1 calc R
C10 C 0.9009(3) 0.4219(3) 0.9107(3) 0.0535(12) Uani 1 1 d .
H10A H 0.9359 0.4439 0.8680 0.064 Uiso 1 1 calc R
H10B H 0.9114 0.4547 0.9620 0.064 Uiso 1 1 calc R
C11 C 0.9401(4) 0.3423(3) 0.9356(4) 0.0643(14) Uani 1 1 d .
H11A H 0.9543 0.3140 0.8854 0.077 Uiso 1 1 calc R
H11B H 0.8968 0.3122 0.9644 0.077 Uiso 1 1 calc R
C12 C 1.0301(3) 0.3639(3) 0.9976(3) 0.0559(12) Uani 1 1 d .
H12A H 1.0718 0.3925 0.9666 0.084 Uiso 1 1 calc R
H12B H 1.0618 0.3178 1.0217 0.084 Uiso 1 1 calc R
H12C H 1.0137 0.3952 1.0440 0.084 Uiso 1 1 calc R
C13 C 0.8109(3) 0.7118(2) 0.5934(3) 0.0442(10) Uani 1 1 d .
C14 C 0.7423(3) 0.6880(2) 0.6414(3) 0.0398(9) Uani 1 1 d .
C15 C 0.7578(3) 0.6973(2) 0.7313(3) 0.0465(10) Uani 1 1 d .
H15 H 0.7133 0.6791 0.7640 0.056 Uiso 1 1 calc R
C16 C 0.8390(3) 0.7333(3) 0.7716(3) 0.0515(11) Uani 1 1 d .
H16 H 0.8484 0.7406 0.8317 0.062 Uiso 1 1 calc R
C17 C 0.9079(3) 0.7595(3) 0.7246(3) 0.0508(11) Uani 1 1 d .
H17 H 0.9630 0.7837 0.7529 0.061 Uiso 1 1 calc R
C18 C 0.8929(3) 0.7488(3) 0.6347(3) 0.0490(11) Uani 1 1 d .
C19 C 0.6473(3) 0.6499(2) 0.5968(3) 0.0426(10) Uani 1 1 d .
H19A H 0.6296 0.6735 0.5397 0.051 Uiso 1 1 calc R
H19B H 0.5983 0.6636 0.6307 0.051 Uiso 1 1 calc R
C20 C 0.9650(4) 0.7774(3) 0.5773(3) 0.0518(12) Uani 1 1 d .
H20A H 0.9669 0.8329 0.5779 0.078 Uiso 1 1 calc R
H20B H 0.9456 0.7596 0.5185 0.078 Uiso 1 1 calc R
H20C H 1.0274 0.7575 0.5999 0.078 Uiso 1 1 calc R
C21 C 0.7580(4) 0.7620(3) 0.4385(3) 0.0618(13) Uani 1 1 d .
H21A H 0.6921 0.7712 0.4450 0.074 Uiso 1 1 calc R
H21B H 0.7936 0.8086 0.4570 0.074 Uiso 1 1 calc R
C22 C 0.7609(4) 0.7493(3) 0.3433(3) 0.0552(12) Uani 1 1 d .
H22A H 0.8199 0.7716 0.3308 0.066 Uiso 1 1 calc R
H22B H 0.7087 0.7784 0.3099 0.066 Uiso 1 1 calc R
C23 C 0.7547(4) 0.6676(3) 0.3095(3) 0.0591(13) Uani 1 1 d .
H23A H 0.7087 0.6386 0.3362 0.071 Uiso 1 1 calc R
H23B H 0.8164 0.6425 0.3243 0.071 Uiso 1 1 calc R
C24 C 0.7238(4) 0.6688(3) 0.2100(3) 0.0621(13) Uani 1 1 d .
H24A H 0.7046 0.7202 0.1915 0.093 Uiso 1 1 calc R
H24B H 0.6712 0.6340 0.1938 0.093 Uiso 1 1 calc R
H24C H 0.7764 0.6530 0.1824 0.093 Uiso 1 1 calc R
C25 C 0.8358(3) 0.4014(3) 0.5754(3) 0.0474(11) Uani 1 1 d .
C26 C 0.7635(3) 0.4375(3) 0.5171(3) 0.0451(10) Uani 1 1 d .
C27 C 0.7062(3) 0.3948(3) 0.4535(3) 0.0480(11) Uani 1 1 d .
H27 H 0.6573 0.4190 0.4157 0.058 Uiso 1 1 calc R
C28 C 0.7215(3) 0.3159(3) 0.4461(3) 0.0506(11) Uani 1 1 d .
H28 H 0.6847 0.2879 0.4015 0.061 Uiso 1 1 calc R
C29 C 0.7918(4) 0.2784(3) 0.5052(3) 0.0539(12) Uani 1 1 d .
H29 H 0.8003 0.2252 0.5022 0.065 Uiso 1 1 calc R
C30 C 0.8488(3) 0.3223(3) 0.5686(3) 0.0476(11) Uani 1 1 d .
C31 C 0.7447(3) 0.5237(2) 0.5229(3) 0.0415(9) Uani 1 1 d .
H31A H 0.7306 0.5450 0.4644 0.050 Uiso 1 1 calc R
H31B H 0.8019 0.5488 0.5531 0.050 Uiso 1 1 calc R
C32 C 0.9223(4) 0.2832(3) 0.6385(3) 0.0562(13) Uani 1 1 d .
H32A H 0.8925 0.2412 0.6641 0.084 Uiso 1 1 calc R
H32B H 0.9461 0.3202 0.6829 0.084 Uiso 1 1 calc R
H32C H 0.9742 0.2639 0.6123 0.084 Uiso 1 1 calc R
C33 C 0.9750(3) 0.4788(3) 0.6075(3) 0.0497(11) Uani 1 1 d .
H33A H 0.9536 0.5220 0.5694 0.060 Uiso 1 1 calc R
H33B H 1.0000 0.4395 0.5730 0.060 Uiso 1 1 calc R
C34 C 1.0554(4) 0.5064(3) 0.6808(3) 0.0604(13) Uani 1 1 d .
H34A H 1.0834 0.4627 0.7150 0.073 Uiso 1 1 calc R
H34B H 1.1052 0.5324 0.6561 0.073 Uiso 1 1 calc R
C35 C 1.0094(3) 0.5619(3) 0.7379(3) 0.0483(11) Uani 1 1 d .
H35A H 0.9760 0.6033 0.7033 0.058 Uiso 1 1 calc R
H35B H 0.9650 0.5351 0.7685 0.058 Uiso 1 1 calc R
C36 C 1.0943(4) 0.5929(3) 0.8014(3) 0.0568(13) Uani 1 1 d .
H36B H 1.1433 0.6092 0.7696 0.068 Uiso 1 1 calc R
H36C H 1.1189 0.5529 0.8418 0.068 Uiso 1 1 calc R
H36A H 1.0743 0.6360 0.8328 0.068 Uiso 1 1 calc R
Cl1 Cl 0.50587(7) 0.38709(6) 0.58892(6) 0.0414(2) Uani 1 1 d .
O1 O 0.7730(2) 0.50484(19) 0.8641(2) 0.0537(8) Uani 1 1 d .
O2 O 0.7967(2) 0.69745(17) 0.49964(19) 0.0454(7) Uani 1 1 d .
O3 O 0.8922(2) 0.44669(19) 0.6433(2) 0.0512(8) Uani 1 1 d .
P1 P 0.64319(8) 0.54510(6) 0.58163(7) 0.0382(3) Uani 1 1 d .
Pd1 Pd 0.5000 0.5000 0.5000 0.03208(13) Uani 1 2 d S

loop_
_atom_site_aniso_label
_atom_site_aniso_U_11
_atom_site_aniso_U_22
_atom_site_aniso_U_33
_atom_site_aniso_U_23
_atom_site_aniso_U_13
_atom_site_aniso_U_12
C1 0.048(2) 0.038(2) 0.032(2) -0.0006(16) 0.0126(17) -0.0132(17)
C2 0.041(2) 0.046(2) 0.043(2) 0.0030(18) 0.0125(18) -0.0054(18)
C3 0.049(3) 0.055(3) 0.042(2) -0.001(2) 0.015(2) 0.012(2)
C4 0.039(2) 0.060(3) 0.054(3) -0.020(2) 0.017(2) 0.006(2)
C5 0.046(3) 0.052(3) 0.050(3) -0.007(2) 0.013(2) -0.011(2)
C6 0.043(2) 0.040(2) 0.045(2) -0.0059(18) 0.0097(19) -0.0091(18)
C7 0.048(2) 0.046(2) 0.036(2) -0.0084(19) -0.0031(17) 0.018(2)
C8 0.056(3) 0.052(3) 0.043(2) -0.008(2) 0.011(2) -0.017(2)
C9 0.046(3) 0.055(3) 0.043(2) 0.015(2) 0.0055(19) 0.019(2)
C10 0.047(3) 0.060(3) 0.057(3) 0.021(2) 0.021(2) 0.023(2)
C11 0.070(3) 0.056(3) 0.062(3) 0.021(2) -0.004(3) 0.023(3)
C12 0.046(3) 0.058(3) 0.063(3) 0.014(2) 0.008(2) 0.017(2)
C13 0.046(2) 0.043(2) 0.046(2) -0.0197(19) 0.0148(19) -0.0140(19)
C14 0.042(2) 0.038(2) 0.040(2) -0.0128(17) 0.0102(18) -0.0104(17)
C15 0.053(3) 0.044(2) 0.046(2) -0.0108(19) 0.018(2) -0.012(2)
C16 0.056(3) 0.052(3) 0.045(3) -0.016(2) 0.008(2) -0.015(2)
C17 0.043(3) 0.056(3) 0.053(3) -0.020(2) 0.008(2) -0.014(2)
C18 0.049(3) 0.044(2) 0.058(3) -0.012(2) 0.022(2) -0.016(2)
C19 0.040(2) 0.046(2) 0.042(2) -0.0168(18) 0.0068(18) -0.0037(18)
C20 0.056(3) 0.046(3) 0.055(3) -0.005(2) 0.014(2) -0.019(2)
C21 0.068(3) 0.064(3) 0.048(3) 0.000(2) -0.006(2) 0.003(3)
C22 0.060(3) 0.052(3) 0.055(3) 0.001(2) 0.016(2) 0.007(2)
C23 0.058(3) 0.050(3) 0.062(3) -0.003(2) -0.014(2) 0.021(2)
C24 0.065(3) 0.058(3) 0.061(3) -0.005(2) 0.003(3) 0.012(3)
C25 0.053(3) 0.041(2) 0.052(3) 0.002(2) 0.020(2) 0.015(2)
C26 0.048(3) 0.047(2) 0.042(2) -0.0179(19) 0.0130(19) 0.016(2)
C27 0.042(2) 0.051(3) 0.054(3) -0.011(2) 0.015(2) -0.013(2)
C28 0.042(3) 0.047(3) 0.065(3) -0.016(2) 0.014(2) -0.010(2)
C29 0.058(3) 0.044(2) 0.064(3) -0.015(2) 0.022(2) -0.002(2)
C30 0.053(3) 0.043(2) 0.050(3) -0.005(2) 0.019(2) 0.015(2)
C31 0.044(2) 0.039(2) 0.043(2) -0.0034(17) 0.0103(18) -0.0047(18)
C32 0.065(3) 0.040(2) 0.068(3) 0.022(2) 0.028(3) 0.014(2)
C33 0.046(3) 0.050(3) 0.055(3) -0.013(2) 0.016(2) -0.006(2)
C34 0.055(3) 0.060(3) 0.058(3) -0.008(2) -0.014(2) 0.015(3)
C35 0.047(3) 0.060(3) 0.037(2) 0.001(2) 0.0040(19) -0.021(2)
C36 0.065(3) 0.052(3) 0.045(3) 0.012(2) -0.016(2) -0.015(2)
Cl1 0.0399(5) 0.0378(5) 0.0421(5) 0.0163(4) -0.0061(4) 0.0130(4)
O1 0.0439(17) 0.0546(19) 0.0554(18) 0.0194(15) -0.0123(14) -0.0075(15)
O2 0.0483(18) 0.0458(16) 0.0431(16) -0.0095(13) 0.0103(13) -0.0143(14)
O3 0.0499(19) 0.0549(18) 0.0516(18) 0.0110(15) 0.0163(15) 0.0144(15)
P1 0.0358(6) 0.0404(6) 0.0372(6) -0.0062(4) 0.0021(4) 0.0022(4)
Pd1 0.0324(2) 0.0323(2) 0.0297(2) 0.00415(17) -0.00008(15) 0.00284(18)

loop_
_atom_type_symbol
_atom_type_description
_atom_type_scat_dispersion_real
_atom_type_scat_dispersion_imag
_atom_type_scat_source
C C 0.0033 0.0016 'International Tables Vol C Tables 4.2.6.8 and 6.1.1.4'
H H 0.0000 0.0000 'International Tables Vol C Tables 4.2.6.8 and 6.1.1.4'
O O 0.0106 0.0060 'International Tables Vol C Tables 4.2.6.8 and 6.1.1.4'
Pd Pd -0.9988 1.0072 'International Tables Vol C Tables 4.2.6.8 and 6.1.1.4'
Cl Cl 0.1484 0.1585 'International Tables Vol C Tables 4.2.6.8 and 6.1.1.4'
P P 0.1023 0.0942 'International Tables Vol C Tables 4.2.6.8 and 6.1.1.4'

loop_
_geom_angle_atom_site_label_1
_geom_angle_atom_site_label_2
_geom_angle_atom_site_label_3
_geom_angle
_geom_angle_site_symmetry_1
_geom_angle_site_symmetry_3
C2 C1 C6 120.7(4) . .
C2 C1 O1 119.1(4) . .
C6 C1 O1 120.3(4) . .
C3 C2 C1 118.8(4) . .
C3 C2 C7 123.9(4) . .
C1 C2 C7 117.3(4) . .
C2 C3 C4 121.1(4) . .
C2 C3 H3 119.4 . .
C4 C3 H3 119.4 . .
C5 C4 C3 119.6(4) . .
C5 C4 H4 120.2 . .
C3 C4 H4 120.2 . .
C4 C5 C6 120.6(4) . .
C4 C5 H5 119.7 . .
C6 C5 H5 119.7 . .
C5 C6 C1 119.2(4) . .
C5 C6 C8 120.7(4) . .
C1 C6 C8 120.0(4) . .
C2 C7 P1 116.6(3) . .
C2 C7 H7A 108.1 . .
P1 C7 H7A 108.1 . .
C2 C7 H7B 108.1 . .
P1 C7 H7B 108.1 . .
H7A C7 H7B 107.3 . .
C6 C8 H8A 109.5 . .
C6 C8 H8B 109.5 . .
H8A C8 H8B 109.5 . .
C6 C8 H8C 109.5 . .
H8A C8 H8C 109.5 . .
H8B C8 H8C 109.5 . .
O1 C9 C10 101.2(4) . .
O1 C9 H9A 111.5 . .
C10 C9 H9A 111.5 . .
O1 C9 H9B 111.5 . .
C10 C9 H9B 111.5 . .
H9A C9 H9B 109.3 . .
C11 C10 C9 113.2(4) . .
C11 C10 H10A 108.9 . .
C9 C10 H10A 108.9 . .
C11 C10 H10B 108.9 . .
C9 C10 H10B 108.9 . .
H10A C10 H10B 107.8 . .
C10 C11 C12 100.0(4) . .
C10 C11 H11A 111.8 . .
C12 C11 H11A 111.8 . .
C10 C11 H11B 111.8 . .
C12 C11 H11B 111.8 . .
H11A C11 H11B 109.5 . .
C11 C12 H12A 109.5 . .
C11 C12 H12B 109.5 . .
H12A C12 H12B 109.5 . .
C11 C12 H12C 109.5 . .
H12A C12 H12C 109.5 . .
H12B C12 H12C 109.5 . .
C14 C13 C18 120.0(4) . .
C14 C13 O2 119.7(4) . .
C18 C13 O2 120.3(4) . .
C13 C14 C15 120.1(4) . .
C13 C14 C19 121.4(4) . .
C15 C14 C19 118.5(4) . .
C16 C15 C14 119.6(4) . .
C16 C15 H15 120.2 . .
C14 C15 H15 120.2 . .
C15 C16 C17 121.5(4) . .
C15 C16 H16 119.3 . .
C17 C16 H16 119.3 . .
C18 C17 C16 118.8(4) . .
C18 C17 H17 120.6 . .
C16 C17 H17 120.6 . .
C13 C18 C17 120.0(4) . .
C13 C18 C20 117.8(4) . .
C17 C18 C20 122.2(4) . .
C14 C19 P1 118.9(3) . .
C14 C19 H19A 107.6 . .
P1 C19 H19A 107.6 . .
C14 C19 H19B 107.6 . .
P1 C19 H19B 107.6 . .
H19A C19 H19B 107.0 . .
C18 C20 H20A 109.5 . .
C18 C20 H20B 109.5 . .
H20A C20 H20B 109.5 . .
C18 C20 H20C 109.5 . .
H20A C20 H20C 109.5 . .
H20B C20 H20C 109.5 . .
C22 C21 O2 116.4(4) . .
C22 C21 H21A 108.2 . .
O2 C21 H21A 108.2 . .
C22 C21 H21B 108.2 . .
O2 C21 H21B 108.2 . .
H21A C21 H21B 107.3 . .
C21 C22 C23 118.1(4) . .
C21 C22 H22A 107.8 . .
C23 C22 H22A 107.8 . .
C21 C22 H22B 107.8 . .
C23 C22 H22B 107.8 . .
H22A C22 H22B 107.1 . .
C22 C23 C24 109.2(4) . .
C22 C23 H23A 109.8 . .
C24 C23 H23A 109.8 . .
C22 C23 H23B 109.8 . .
C24 C23 H23B 109.8 . .
H23A C23 H23B 108.3 . .
C23 C24 H24A 109.5 . .
C23 C24 H24B 109.5 . .
H24A C24 H24B 109.5 . .
C23 C24 H24C 109.5 . .
H24A C24 H24C 109.5 . .
H24B C24 H24C 109.5 . .
C30 C25 C26 118.9(5) . .
C30 C25 O3 121.8(4) . .
C26 C25 O3 119.2(4) . .
C27 C26 C25 120.3(4) . .
C27 C26 C31 118.6(4) . .
C25 C26 C31 121.1(4) . .
C26 C27 C28 120.2(5) . .
C26 C27 H27 119.9 . .
C28 C27 H27 119.9 . .
C27 C28 C29 120.3(4) . .
C27 C28 H28 119.8 . .
C29 C28 H28 119.8 . .
C30 C29 C28 118.7(4) . .
C30 C29 H29 120.7 . .
C28 C29 H29 120.7 . .
C25 C30 C29 121.5(5) . .
C25 C30 C32 117.6(4) . .
C29 C30 C32 120.6(4) . .
C26 C31 P1 112.4(3) . .
C26 C31 H31A 109.1 . .
P1 C31 H31A 109.1 . .
C26 C31 H31B 109.1 . .
P1 C31 H31B 109.1 . .
H31A C31 H31B 107.8 . .
C30 C32 H32A 109.5 . .
C30 C32 H32B 109.5 . .
H32A C32 H32B 109.5 . .
C30 C32 H32C 109.5 . .
H32A C32 H32C 109.5 . .
H32B C32 H32C 109.5 . .
O3 C33 C34 111.8(4) . .
O3 C33 H33A 109.3 . .
C34 C33 H33A 109.3 . .
O3 C33 H33B 109.3 . .
C34 C33 H33B 109.3 . .
H33A C33 H33B 107.9 . .
C35 C34 C33 106.7(4) . .
C35 C34 H34A 110.4 . .
C33 C34 H34A 110.4 . .
C35 C34 H34B 110.4 . .
C33 C34 H34B 110.4 . .
H34A C34 H34B 108.6 . .
C36 C35 C34 103.2(4) . .
C36 C35 H35A 111.1 . .
C34 C35 H35A 111.1 . .
C36 C35 H35B 111.1 . .
C34 C35 H35B 111.1 . .
H35A C35 H35B 109.1 . .
C35 C36 H36B 109.5 . .
C35 C36 H36C 109.5 . .
H36B C36 H36C 109.5 . .
C35 C36 H36A 109.5 . .
H36B C36 H36A 109.5 . .
H36C C36 H36A 109.5 . .
C1 O1 C9 113.7(3) . .
C13 O2 C21 118.5(3) . .
C25 O3 C33 107.8(3) . .
C19 P1 C7 105.9(2) . .
C19 P1 C31 104.42(19) . .
C7 P1 C31 102.0(2) . .
C19 P1 Pd1 113.97(15) . .
C7 P1 Pd1 119.09(16) . .
C31 P1 Pd1 109.90(14) . .
P1 Pd1 P1 180.0 3_666 .
P1 Pd1 Cl1 89.07(4) 3_666 .
P1 Pd1 Cl1 90.93(4) . .
P1 Pd1 Cl1 90.93(4) 3_666 3_666
P1 Pd1 Cl1 89.07(4) . 3_666
Cl1 Pd1 Cl1 180.0 . 3_666

loop_
_geom_bond_atom_site_label_1
_geom_bond_atom_site_label_2
_geom_bond_distance
_geom_bond_site_symmetry_2
C1 C2 1.389(6) .
C1 C6 1.397(6) .
C1 O1 1.404(5) .
C2 C3 1.379(6) .
C2 C7 1.549(6) .
C3 C4 1.396(6) .
C3 H3 0.9300 .
C4 C5 1.370(6) .
C4 H4 0.9300 .
C5 C6 1.391(7) .
C5 H5 0.9300 .
C6 C8 1.541(6) .
C7 P1 1.833(4) .
C7 H7A 0.9700 .
C7 H7B 0.9700 .
C8 H8A 0.9600 .
C8 H8B 0.9600 .
C8 H8C 0.9600 .
C9 O1 1.472(5) .
C9 C10 1.546(6) .
C9 H9A 0.9700 .
C9 H9B 0.9700 .
C10 C11 1.511(6) .
C10 H10A 0.9700 .
C10 H10B 0.9700 .
C11 C12 1.512(7) .
C11 H11A 0.9700 .
C11 H11B 0.9700 .
C12 H12A 0.9600 .
C12 H12B 0.9600 .
C12 H12C 0.9600 .
C13 C14 1.384(6) .
C13 C18 1.389(6) .
C13 O2 1.458(5) .
C14 C15 1.387(6) .
C14 C19 1.555(6) .
C15 C16 1.366(6) .
C15 H15 0.9300 .
C16 C17 1.390(6) .
C16 H16 0.9300 .
C17 C18 1.390(6) .
C17 H17 0.9300 .
C18 C20 1.547(6) .
C19 P1 1.828(4) .
C19 H19A 0.9700 .
C19 H19B 0.9700 .
C20 H20A 0.9600 .
C20 H20B 0.9600 .
C20 H20C 0.9600 .
C21 C22 1.504(7) .
C21 O2 1.508(6) .
C21 H21A 0.9700 .
C21 H21B 0.9700 .
C22 C23 1.505(7) .
C22 H22A 0.9700 .
C22 H22B 0.9700 .
C23 C24 1.534(7) .
C23 H23A 0.9700 .
C23 H23B 0.9700 .
C24 H24A 0.9600 .
C24 H24B 0.9600 .
C24 H24C 0.9600 .
C25 C30 1.387(6) .
C25 C26 1.398(6) .
C25 O3 1.444(6) .
C26 C27 1.382(6) .
C26 C31 1.520(6) .
C27 C28 1.390(6) .
C27 H27 0.9300 .
C28 C29 1.398(7) .
C28 H28 0.9300 .
C29 C30 1.390(7) .
C29 H29 0.9300 .
C30 C32 1.531(7) .
C31 P1 1.867(4) .
C31 H31A 0.9700 .
C31 H31B 0.9700 .
C32 H32A 0.9600 .
C32 H32B 0.9600 .
C32 H32C 0.9600 .
C33 O3 1.489(5) .
C33 C34 1.546(7) .
C33 H33A 0.9700 .
C33 H33B 0.9700 .
C34 C35 1.526(7) .
C34 H34A 0.9700 .
C34 H34B 0.9700 .
C35 C36 1.521(6) .
C35 H35A 0.9700 .
C35 H35B 0.9700 .
C36 H36B 0.9600 .
C36 H36C 0.9600 .
C36 H36A 0.9600 .
Cl1 Pd1 2.3856(9) .
P1 Pd1 2.3421(11) .
Pd1 P1 2.3421(11) 3_666
Pd1 Cl1 2.3856(9) 3_666

loop_
_geom_torsion_atom_site_label_1
_geom_torsion_atom_site_label_2
_geom_torsion_atom_site_label_3
_geom_torsion_atom_site_label_4
_geom_torsion
_geom_torsion_site_symmetry_4
C6 C1 C2 C3 1.6(6) .
O1 C1 C2 C3 -178.0(4) .
C6 C1 C2 C7 -179.6(4) .
O1 C1 C2 C7 0.8(6) .
C1 C2 C3 C4 -2.3(7) .
C7 C2 C3 C4 179.0(4) .
C2 C3 C4 C5 2.5(7) .
C3 C4 C5 C6 -2.1(7) .
C4 C5 C6 C1 1.4(7) .
C4 C5 C6 C8 178.2(4) .
C2 C1 C6 C5 -1.2(6) .
O1 C1 C6 C5 178.4(4) .
C2 C1 C6 C8 -178.0(4) .
O1 C1 C6 C8 1.6(6) .
C3 C2 C7 P1 25.6(6) .
C1 C2 C7 P1 -153.1(3) .
O1 C9 C10 C11 173.8(4) .
C9 C10 C11 C12 -160.6(4) .
C18 C13 C14 C15 -3.4(7) .
O2 C13 C14 C15 176.1(4) .
C18 C13 C14 C19 177.1(4) .
O2 C13 C14 C19 -3.3(6) .
C13 C14 C15 C16 3.1(7) .
C19 C14 C15 C16 -177.4(4) .
C14 C15 C16 C17 -1.5(7) .
C15 C16 C17 C18 0.3(7) .
C14 C13 C18 C17 2.2(7) .
O2 C13 C18 C17 -177.4(4) .
C14 C13 C18 C20 -177.4(4) .
O2 C13 C18 C20 3.1(7) .
C16 C17 C18 C13 -0.7(7) .
C16 C17 C18 C20 178.9(4) .
C13 C14 C19 P1 88.8(5) .
C15 C14 C19 P1 -90.7(4) .
O2 C21 C22 C23 29.1(7) .
C21 C22 C23 C24 160.3(5) .
C30 C25 C26 C27 -0.1(7) .
O3 C25 C26 C27 -177.6(4) .
C30 C25 C26 C31 178.6(4) .
O3 C25 C26 C31 1.1(6) .
C25 C26 C27 C28 -1.4(7) .
C31 C26 C27 C28 179.8(4) .
C26 C27 C28 C29 3.0(7) .
C27 C28 C29 C30 -3.0(7) .
C26 C25 C30 C29 0.0(7) .
O3 C25 C30 C29 177.5(4) .
C26 C25 C30 C32 -174.5(4) .
O3 C25 C30 C32 2.9(6) .
C28 C29 C30 C25 1.5(7) .
C28 C29 C30 C32 175.9(4) .
C27 C26 C31 P1 80.2(4) .
C25 C26 C31 P1 -98.5(4) .
O3 C33 C34 C35 -53.5(5) .
C33 C34 C35 C36 -173.9(4) .
C2 C1 O1 C9 -86.9(4) .
C6 C1 O1 C9 93.5(5) .
C10 C9 O1 C1 -167.0(3) .
C14 C13 O2 C21 98.1(5) .
C18 C13 O2 C21 -82.3(5) .
C22 C21 O2 C13 169.6(4) .
C30 C25 O3 C33 93.9(5) .
C26 C25 O3 C33 -88.7(5) .
C34 C33 O3 C25 -162.3(4) .
C14 C19 P1 C7 53.5(4) .
C14 C19 P1 C31 -53.7(4) .
C14 C19 P1 Pd1 -173.7(3) .
C2 C7 P1 C19 60.1(4) .
C2 C7 P1 C31 169.1(3) .
C2 C7 P1 Pd1 -69.8(4) .
C26 C31 P1 C19 170.7(3) .
C26 C31 P1 C7 60.6(4) .
C26 C31 P1 Pd1 -66.7(3) .
C19 P1 Pd1 Cl1 -143.42(16) .
C7 P1 Pd1 Cl1 -17.29(15) .
C31 P1 Pd1 Cl1 99.79(15) .
C19 P1 Pd1 Cl1 36.58(16) 3_666
C7 P1 Pd1 Cl1 162.71(15) 3_666
C31 P1 Pd1 Cl1 -80.21(15) 3_666
